data_7224005
loop_
_publ_author_name
'Troyano, Javier'
'Perles, Josefina'
'Amo-Ochoa, Pilar'
'Zamora, F\'elix'
'Delgado, Salom\'e'

_publ_section_title
;
 Strong luminescent copper(i) halide coordination polymers and dinuclear
 complexes with thioacetamide and N,N&#x2032;-donor ligands
;
_journal_issue 10
_journal_name_full CrystEngComm
_journal_page_first 1809
_journal_paper_doi 10.1039/C5CE02264A
_journal_volume 18
_journal_year 2016
_chemical_formula_sum 'C28 H36 Cu2 I2 N8 S4'
_chemical_formula_weight 993.77
_chemical_name_common CuITAbp
_space_group_crystal_system monoclinic
_space_group_IT_number 15
_space_group_name_Hall '-C 2yc'
_space_group_name_H-M_alt 'C 1 2/c 1'
_symmetry_space_group_name_Hall '-C 2yc'
_symmetry_space_group_name_H-M 'C 1 2/c 1'
_atom_sites_solution_hydrogens geom
_atom_sites_solution_primary direct
_atom_sites_solution_secondary difmap
_audit_update_record
;
2015-09-28 deposited with the CCDC.
2016-01-25 downloaded from the CCDC.
;
_cell_angle_alpha 90
_cell_angle_beta 90.414(7)
_cell_angle_gamma 90
_cell_formula_units_Z 4
_cell_length_a 21.910(3)
_cell_length_b 9.9443(15)
_cell_length_c 16.891(3)
_cell_measurement_reflns_used 9985
_cell_measurement_temperature 100.(2)
_cell_measurement_theta_max 28.2626
_cell_measurement_theta_min 2.2491
_cell_volume 3680.1(10)
_computing_cell_refinement 'SAINT V7.68A (Bruker AXS, 2009)'
_computing_data_collection 'Bruker Instrument Service v2010.9.0.0'
_computing_data_reduction 'SAINT V7.68A (Bruker AXS, 2009)'
_computing_structure_refinement 'SHELXL-97 (Sheldrick, 2008)'
_computing_structure_solution 'SHELXS-97 (Sheldrick, 2008)'
_diffrn_ambient_temperature 100.(2)
_diffrn_detector_area_resol_mean 8.3333
_diffrn_measured_fraction_theta_full 0.996
_diffrn_measured_fraction_theta_max 0.996
_diffrn_measurement_device_type 'Bruker Kappa Apex II'
_diffrn_radiation_wavelength 0.71073
_diffrn_reflns_av_R_equivalents 0.0360
_diffrn_reflns_av_sigmaI/netI 0.0201
_diffrn_reflns_limit_h_max 26
_diffrn_reflns_limit_h_min -26
_diffrn_reflns_limit_k_max 11
_diffrn_reflns_limit_k_min -11
_diffrn_reflns_limit_l_max 20
_diffrn_reflns_limit_l_min -19
_diffrn_reflns_number 32680
_diffrn_reflns_theta_full 25.35
_diffrn_reflns_theta_max 25.35
_diffrn_reflns_theta_min 1.86
_exptl_absorpt_coefficient_mu 3.092
_exptl_absorpt_correction_T_max 0.79
_exptl_absorpt_correction_T_min 0.61
_exptl_absorpt_correction_type multi-scan
_exptl_absorpt_process_details sadabs
_exptl_crystal_colour 'clear orange'
_exptl_crystal_density_diffrn 1.794
_exptl_crystal_density_method 'not measured'
_exptl_crystal_description prismatic
_exptl_crystal_F_000 1952
_exptl_crystal_size_max 0.190
_exptl_crystal_size_mid 0.170
_exptl_crystal_size_min 0.080
_refine_diff_density_max 0.645
_refine_diff_density_min -0.783
_refine_ls_extinction_method none
_refine_ls_goodness_of_fit_ref 1.001
_refine_ls_hydrogen_treatment refxyz
_refine_ls_matrix_type full
_refine_ls_number_parameters 201
_refine_ls_number_reflns 3364
_refine_ls_number_restraints 0
_refine_ls_restrained_S_all 1.001
_refine_ls_R_factor_all 0.0224
_refine_ls_R_factor_gt 0.0184
_refine_ls_shift/su_max 0.003
_refine_ls_shift/su_mean 0.000
_refine_ls_structure_factor_coef Fsqd
_refine_ls_weighting_details 'calc w=1/[\s^2^(Fo^2^)+(0.0553P)^2^+1.3229P] where P=(Fo^2^+2Fc^2^)/3'
_refine_ls_weighting_scheme calc
_refine_ls_wR_factor_gt 0.0582
_refine_ls_wR_factor_ref 0.0703
_reflns_number_gt 3092
_reflns_number_total 3364
_reflns_threshold_expression >2sigma(I)
_cod_data_source_file c5ce02264a2.cif
_cod_data_source_block C4
_cod_depositor_comments 'Adding full bibliography for 7224002--7224007.cif.'
_cod_original_cell_volume 3680.1(9)
_cod_database_code 7224005

loop_
_space_group_symop_operation_xyz
'x, y, z'
'-x, y, -z+1/2'
'x+1/2, y+1/2, z'
'-x+1/2, y+1/2, -z+1/2'
'-x, -y, -z'
'x, -y, z-1/2'
'-x+1/2, -y+1/2, -z'
'x+1/2, -y+1/2, z-1/2'

loop_
_atom_site_type_symbol
_atom_site_label
_atom_site_fract_x
_atom_site_fract_y
_atom_site_fract_z
_atom_site_U_iso_or_equiv
_atom_site_adp_type
_atom_site_calc_flag
_atom_site_refinement_flags
_atom_site_occupancy
C C1 0.37764(12) 0.5728(2) 0.76677(15) 0.0175(5) Uani d . 1
C C2 0.40801(14) 0.6229(3) 0.84118(17) 0.0244(6) Uani d . 1
H H2A 0.3972 0.7175 0.8496 0.037 Uiso calc R 1
H H2B 0.4524 0.6148 0.8361 0.037 Uiso calc R 1
H H2C 0.3943 0.5693 0.8863 0.037 Uiso calc R 1
C C3 0.29576(12) 0.6198(2) 0.43497(15) 0.0160(5) Uani d . 1
C C4 0.28702(14) 0.7281(3) 0.37398(18) 0.0265(6) Uani d . 1
H H4A 0.2646 0.6916 0.3284 0.04 Uiso calc R 1
H H4B 0.3269 0.7609 0.3567 0.04 Uiso calc R 1
H H4C 0.2638 0.8026 0.397 0.04 Uiso calc R 1
C C5 0.47225(12) 0.2933(3) 0.5465(2) 0.0296(7) Uani d . 1
H H5 0.492 0.3747 0.5611 0.036 Uiso calc R 1
C C6 0.50810(13) 0.1819(3) 0.5307(2) 0.0308(7) Uani d . 1
H H6 0.5512 0.188 0.5356 0.037 Uiso calc R 1
C C7 0.48143(11) 0.0616(2) 0.50779(15) 0.0158(5) Uani d . 1
C C8 0.41847(12) 0.0610(3) 0.50097(16) 0.0199(6) Uani d . 1
H H8 0.3978 -0.0182 0.4843 0.024 Uiso calc R 1
C C9 0.38580(13) 0.1760(3) 0.51855(16) 0.0198(6) Uani d . 1
H H9 0.3426 0.1725 0.5136 0.024 Uiso calc R 1
C C10 0.38346(13) 0.1185(3) 0.17214(16) 0.0216(6) Uani d . 1
H H10 0.3668 0.198 0.1494 0.026 Uiso calc R 1
C C11 0.44280(13) 0.1233(3) 0.20018(16) 0.0188(6) Uani d . 1
H H11 0.466 0.2037 0.1963 0.023 Uiso calc R 1
C C12 0.46806(12) 0.0085(3) 0.23425(15) 0.0162(5) Uani d . 1
C C13 0.43159(12) -0.1054(3) 0.23790(16) 0.0195(6) Uani d . 1
H H13 0.4469 -0.186 0.2607 0.023 Uiso calc R 1
C C14 0.37274(13) -0.1004(3) 0.20804(16) 0.0212(6) Uani d . 1
H H14 0.3484 -0.1793 0.2112 0.025 Uiso calc R 1
Cu Cu1 0.360459(13) 0.45281(3) 0.585166(18) 0.01526(10) Uani d . 1
I I1 0.249671(7) 0.356791(15) 0.623074(9) 0.01583(9) Uani d . 1
N N1 0.31885(10) 0.5936(2) 0.75951(14) 0.0214(5) Uani d . 1
H H1A 0.2989 0.6353 0.7973 0.026 Uiso calc R 1
H H1B 0.2993 0.5658 0.7169 0.026 Uiso calc R 1
N N2 0.25799(10) 0.5184(2) 0.43185(13) 0.0193(5) Uani d . 1
H H2D 0.2292 0.5159 0.3952 0.023 Uiso calc R 1
H H2E 0.2613 0.4524 0.4664 0.023 Uiso calc R 1
N N3 0.41120(10) 0.2921(2) 0.54212(13) 0.0166(5) Uani d . 1
N N4 0.34798(10) 0.0098(2) 0.17488(13) 0.0204(5) Uani d . 1
S S1 0.41836(3) 0.49368(7) 0.69697(4) 0.01890(16) Uani d . 1
S S2 0.35246(3) 0.63404(6) 0.50304(4) 0.01765(16) Uani d . 1

loop_
_atom_site_aniso_label
_atom_site_aniso_U_11
_atom_site_aniso_U_22
_atom_site_aniso_U_33
_atom_site_aniso_U_12
_atom_site_aniso_U_13
_atom_site_aniso_U_23
C1 0.0265(14) 0.0083(12) 0.0176(13) -0.0034(10) -0.0013(11) 0.0016(10)
C2 0.0301(17) 0.0263(15) 0.0169(14) -0.0052(12) -0.0024(13) -0.0027(11)
C3 0.0199(14) 0.0109(12) 0.0173(13) 0.0031(10) 0.0012(11) -0.0018(10)
C4 0.0318(16) 0.0206(15) 0.0269(15) -0.0020(12) -0.0063(13) 0.0069(12)
C5 0.0179(15) 0.0130(14) 0.058(2) -0.0050(11) 0.0081(14) -0.0084(13)
C6 0.0140(14) 0.0166(14) 0.062(2) -0.0024(11) 0.0080(14) -0.0059(14)
C7 0.0169(13) 0.0132(13) 0.0173(13) 0.0004(10) 0.0035(11) 0.0008(10)
C8 0.0208(14) 0.0137(13) 0.0252(14) -0.0006(10) -0.0048(12) -0.0038(11)
C9 0.0162(13) 0.0188(13) 0.0244(15) 0.0021(11) -0.0053(11) -0.0039(12)
C10 0.0267(16) 0.0160(13) 0.0220(14) 0.0067(11) -0.0048(12) -0.0014(11)
C11 0.0227(15) 0.0111(12) 0.0225(14) -0.0002(10) -0.0024(12) -0.0021(10)
C12 0.0178(14) 0.0138(13) 0.0170(13) 0.0021(10) -0.0007(10) -0.0013(10)
C13 0.0251(15) 0.0137(13) 0.0195(14) 0.0000(11) -0.0044(12) 0.0015(11)
C14 0.0241(15) 0.0172(14) 0.0223(14) -0.0038(11) -0.0025(12) 0.0004(11)
Cu1 0.01590(18) 0.01202(18) 0.01783(18) 0.00116(12) -0.00154(13) -0.00143(12)
I1 0.01569(12) 0.01273(12) 0.01905(13) -0.00284(5) -0.00111(8) 0.00201(6)
N1 0.0222(12) 0.0201(12) 0.0219(12) 0.0027(10) 0.0012(10) -0.0090(10)
N2 0.0225(12) 0.0162(12) 0.0191(11) -0.0026(9) -0.0068(10) 0.0040(9)
N3 0.0193(11) 0.0119(11) 0.0187(11) 0.0011(9) 0.0023(9) -0.0008(9)
N4 0.0197(12) 0.0219(12) 0.0195(12) 0.0018(9) -0.0055(9) -0.0050(9)
S1 0.0168(3) 0.0193(3) 0.0206(3) 0.0023(2) -0.0031(3) -0.0043(3)
S2 0.0186(4) 0.0131(3) 0.0212(4) -0.0039(2) -0.0036(3) 0.0018(2)

loop_
_atom_type_symbol
_atom_type_description
_atom_type_scat_dispersion_real
_atom_type_scat_dispersion_imag
_atom_type_scat_source
C C 0.0033 0.0016 'International Tables Vol C Tables 4.2.6.8 and 6.1.1.4'
H H 0.0000 0.0000 'International Tables Vol C Tables 4.2.6.8 and 6.1.1.4'
N N 0.0061 0.0033 'International Tables Vol C Tables 4.2.6.8 and 6.1.1.4'
S S 0.1246 0.1234 'International Tables Vol C Tables 4.2.6.8 and 6.1.1.4'
Cu Cu 0.3201 1.2651 'International Tables Vol C Tables 4.2.6.8 and 6.1.1.4'
I I -0.4742 1.8119 'International Tables Vol C Tables 4.2.6.8 and 6.1.1.4'

loop_
_geom_angle_atom_site_label_1
_geom_angle_atom_site_label_2
_geom_angle_atom_site_label_3
_geom_angle_site_symmetry_3
_geom_angle
N1 C1 C2 . 117.1(2)
N1 C1 S1 . 122.4(2)
C2 C1 S1 . 120.5(2)
C1 C2 H2A . 109.5
C1 C2 H2B . 109.5
H2A C2 H2B . 109.5
C1 C2 H2C . 109.5
H2A C2 H2C . 109.5
H2B C2 H2C . 109.5
N2 C3 C4 . 116.7(2)
N2 C3 S2 . 123.6(2)
C4 C3 S2 . 119.7(2)
C3 C4 H4A . 109.5
C3 C4 H4B . 109.5
H4A C4 H4B . 109.5
C3 C4 H4C . 109.5
H4A C4 H4C . 109.5
H4B C4 H4C . 109.5
N3 C5 C6 . 123.4(3)
N3 C5 H5 . 118.3
C6 C5 H5 . 118.3
C7 C6 C5 . 120.4(3)
C7 C6 H6 . 119.8
C5 C6 H6 . 119.8
C8 C7 C6 . 116.5(2)
C8 C7 C7 5_656 121.7(3)
C6 C7 C7 5_656 121.9(3)
C9 C8 C7 . 119.7(2)
C9 C8 H8 . 120.1
C7 C8 H8 . 120.1
N3 C9 C8 . 124.2(3)
N3 C9 H9 . 117.9
C8 C9 H9 . 117.9
N4 C10 C11 . 124.3(2)
N4 C10 H10 . 117.8
C11 C10 H10 . 117.8
C10 C11 C12 . 119.0(2)
C10 C11 H11 . 120.5
C12 C11 H11 . 120.5
C13 C12 C11 . 117.4(2)
C13 C12 C12 2_655 121.51(17)
C11 C12 C12 2_655 121.08(17)
C14 C13 C12 . 119.4(2)
C14 C13 H13 . 120.3
C12 C13 H13 . 120.3
N4 C14 C13 . 123.7(2)
N4 C14 H14 . 118.2
C13 C14 H14 . 118.2
N3 Cu1 S2 . 115.68(6)
N3 Cu1 S1 . 97.44(6)
S2 Cu1 S1 . 113.50(3)
N3 Cu1 I1 . 107.20(6)
S2 Cu1 I1 . 111.09(2)
S1 Cu1 I1 . 111.10(2)
C1 N1 H1A . 120.0
C1 N1 H1B . 120.0
H1A N1 H1B . 120.0
C3 N2 H2D . 120.0
C3 N2 H2E . 120.0
H2D N2 H2E . 120.0
C5 N3 C9 . 115.9(2)
C5 N3 Cu1 . 120.65(18)
C9 N3 Cu1 . 122.92(18)
C10 N4 C14 . 116.3(2)
C1 S1 Cu1 . 111.47(9)
C3 S2 Cu1 . 113.58(9)

loop_
_geom_bond_atom_site_label_1
_geom_bond_atom_site_label_2
_geom_bond_site_symmetry_2
_geom_bond_distance
C1 N1 . 1.309(3)
C1 C2 . 1.503(4)
C1 S1 . 1.679(3)
C2 H2A . 0.98
C2 H2B . 0.98
C2 H2C . 0.98
C3 N2 . 1.306(3)
C3 C4 . 1.502(4)
C3 S2 . 1.692(3)
C4 H4A . 0.98
C4 H4B . 0.98
C4 H4C . 0.98
C5 N3 . 1.339(3)
C5 C6 . 1.385(4)
C5 H5 . 0.95
C6 C7 . 1.385(4)
C6 H6 . 0.95
C7 C8 . 1.383(4)
C7 C7 5_656 1.495(5)
C8 C9 . 1.382(4)
C8 H8 . 0.95
C9 N3 . 1.341(3)
C9 H9 . 0.95
C10 N4 . 1.332(4)
C10 C11 . 1.381(4)
C10 H10 . 0.95
C11 C12 . 1.391(4)
C11 H11 . 0.95
C12 C13 . 1.387(4)
C12 C12 2_655 1.494(5)
C13 C14 . 1.382(4)
C13 H13 . 0.95
C14 N4 . 1.343(3)
C14 H14 . 0.95
Cu1 N3 . 2.081(2)
Cu1 S2 . 2.2803(7)
Cu1 S1 . 2.3036(8)
Cu1 I1 . 2.6900(5)
N1 H1A . 0.88
N1 H1B . 0.88
N2 H2D . 0.88
N2 H2E . 0.88
